data_2103416
loop_
_publ_author_name
'Herbstein, Frank H.'
'Hu, Shengzhi'
'Kapon, Moshe'

_publ_section_title
;
 Some errors from the crystallographic literature, some amplifications
 and a questionable result
;
_journal_issue 5
_journal_name_full 'Acta Crystallographica Section B'
_journal_page_first 884
_journal_page_last 892
_journal_paper_doi 10.1107/S0108768102010261
_journal_volume 58
_journal_year 2002
_chemical_formula_sum 'C24 H28 N2 O'
_chemical_name_systematic
;
2,6-bis(4-dimethylaminobenzylidene)cyclohexanone
;
_space_group_IT_number 36
_symmetry_space_group_name_Hall 'C 2c -2'
_symmetry_space_group_name_H-M 'C m c 21'
_cell_angle_alpha 90.00
_cell_angle_beta 90.00
_cell_angle_gamma 90.00
_cell_formula_units_Z 4
_cell_length_a 21.838
_cell_length_b 9.291
_cell_length_c 9.647
_cell_volume 1957.346
_diffrn_ambient_temperature 298
_cod_data_source_file bm0053.cif
_cod_data_source_block number_6
_cod_original_cell_volume 1957.35
_cod_original_sg_symbol_H-M Cmc2(1)
_cod_original_formula_sum ' C24 H28 N2 O '
_cod_database_code 2103416

loop_
_symmetry_equiv_pos_as_xyz
'x, y, z'
'x, -y, z + 1/2'
'-x, y,  z'
'-x, -y, z + 1/2 '
'x + 1/2, y + 1/2, z'
'x + 1/2, -y + 1/2, z + 1/2'
'-x + 1/2, y + 1/2,  z'
'-x + 1/2, -y + 1/2, z + 1/2 '

loop_
_atom_site_label
_atom_site_fract_x
_atom_site_fract_y
_atom_site_fract_z
O1 0.5 0.2177 0.0589
C1 0.5 0.1726 0.1782
C4 0.5 0.1596 0.4726
N1,2 0.1379 0.1236 0.3286
C2,6 0.4411 0.1422 0.2515
C3,5 0.4432 0.1017 0.4030
C7,16 0.3892 0.1591 0.1777
C8,17 0.3254 0.1377 0.2183
C9,18 0.2798 0.2129 0.1432
C10,19 0.2195 0.2064 0.1768
C11,20 0.1988 0.1233 0.2869
C12,21 0.2429 0.0413 0.3571
C13,22 0.3043 0.0513 0.3255
C14,23 0.0934 0.2046 0.2541
C15,24 0.1160 0.0120 0.4203
